data_2238284
loop_
_publ_author_name
'Martins, Jo\~ao P.'
'Arranja, Cl\'audia C.'
'Sobral, Ab\'ilio J. F. N.'
'Ramos Silva, Manuela'

_publ_section_title
;
 Poly[\m~2~-aqua-\m~4~-[1-(4-chlorophenyl)-4,4,4-trifluorobutane-1,3-dionato]-potassium]
;
_journal_coeditor_code WM2752
_journal_issue 7
_journal_name_full 'Acta Crystallographica Section E'
_journal_page_first m422
_journal_page_last m423
_journal_paper_doi 10.1107/S1600536813017388
_journal_volume 69
_journal_year 2013
_chemical_formula_iupac '[K (C10 H5 Cl F3 O2) (H2 O)]'
_chemical_formula_moiety 'C10 H5 Cl F3 O2, K, H2O'
_chemical_formula_sum 'C10 H7 Cl F3 K O3'
_chemical_formula_weight 306.71
_chemical_name_systematic Poly[\m~2~-aqua-\m~4~-[1-(4-chlorophenyl)-4,4,4-trifluorobutane-1,3-dionato]-potassium]
_space_group_IT_number 15
_symmetry_cell_setting monoclinic
_symmetry_space_group_name_Hall '-C 2yc'
_symmetry_space_group_name_H-M 'C 1 2/c 1'
_atom_sites_solution_hydrogens geom
_atom_sites_solution_primary direct
_atom_sites_solution_secondary difmap
_audit_creation_method SHELXL-97
_cell_angle_alpha 90.00
_cell_angle_beta 98.752(2)
_cell_angle_gamma 90.00
_cell_formula_units_Z 8
_cell_length_a 30.164(2)
_cell_length_b 8.0739(4)
_cell_length_c 10.2696(5)
_cell_measurement_reflns_used 3474
_cell_measurement_temperature 293(2)
_cell_measurement_theta_max 23.9
_cell_measurement_theta_min 2.7
_cell_volume 2471.9(2)
_computing_cell_refinement 'SAINT (Bruker, 2003)'
_computing_data_collection 'SMART (Bruker, 2003)'
_computing_data_reduction 'SAINT (Bruker, 2003)'
_computing_molecular_graphics 'ORTEPII (Johnson, 1976)'
_computing_publication_material 'SHELXL97 (Sheldrick, 2008)'
_computing_structure_refinement 'SHELXL97 (Sheldrick, 2008)'
_computing_structure_solution 'SHELXS97 (Sheldrick, 2008)'
_diffrn_ambient_temperature 293(2)
_diffrn_measured_fraction_theta_full 0.954
_diffrn_measured_fraction_theta_max 0.920
_diffrn_measurement_device_type 'Bruker APEX CCD area-detector'
_diffrn_measurement_method '\f and \w'
_diffrn_radiation_monochromator graphite
_diffrn_radiation_source 'fine-focus sealed tube'
_diffrn_radiation_type MoK\a
_diffrn_radiation_wavelength 0.71073
_diffrn_reflns_av_R_equivalents 0.0316
_diffrn_reflns_av_sigmaI/netI 0.0297
_diffrn_reflns_limit_h_max 36
_diffrn_reflns_limit_h_min -35
_diffrn_reflns_limit_k_max 9
_diffrn_reflns_limit_k_min -9
_diffrn_reflns_limit_l_max 11
_diffrn_reflns_limit_l_min -12
_diffrn_reflns_number 11396
_diffrn_reflns_theta_full 25.00
_diffrn_reflns_theta_max 25.79
_diffrn_reflns_theta_min 2.61
_exptl_absorpt_coefficient_mu 0.679
_exptl_absorpt_correction_T_max 0.999
_exptl_absorpt_correction_T_min 0.830
_exptl_absorpt_correction_type multi-scan
_exptl_absorpt_process_details '(<i>SADABS</i>;  Bruker, 2003)'
_exptl_crystal_colour colourless
_exptl_crystal_density_diffrn 1.648
_exptl_crystal_density_method 'not measured'
_exptl_crystal_description prism
_exptl_crystal_F_000 1232
_exptl_crystal_size_max 0.20
_exptl_crystal_size_mid 0.11
_exptl_crystal_size_min 0.08
_refine_diff_density_max 0.194
_refine_diff_density_min -0.198
_refine_ls_extinction_method none
_refine_ls_goodness_of_fit_ref 1.007
_refine_ls_hydrogen_treatment mixed
_refine_ls_matrix_type full
_refine_ls_number_parameters 170
_refine_ls_number_reflns 2182
_refine_ls_number_restraints 0
_refine_ls_restrained_S_all 1.007
_refine_ls_R_factor_all 0.0593
_refine_ls_R_factor_gt 0.0374
_refine_ls_shift/su_max 0.000
_refine_ls_shift/su_mean 0.000
_refine_ls_structure_factor_coef Fsqd
_refine_ls_weighting_details 'calc w=1/[\s^2^(Fo^2^)+(0.0532P)^2^+0.5088P] where P=(Fo^2^+2Fc^2^)/3'
_refine_ls_weighting_scheme calc
_refine_ls_wR_factor_gt 0.0858
_refine_ls_wR_factor_ref 0.0970
_reflns_number_gt 1559
_reflns_number_total 2182
_reflns_threshold_expression I>2\s(I)
_cod_data_source_file wm2752.cif
_cod_data_source_block I
_cod_original_sg_symbol_H-M 'C 2/c'
_cod_database_code 2238284
_cod_database_fobs_code 2238284

loop_
_symmetry_equiv_pos_as_xyz
'x, y, z'
'-x, y, -z+1/2'
'x+1/2, y+1/2, z'
'-x+1/2, y+1/2, -z+1/2'
'-x, -y, -z'
'x, -y, z-1/2'
'-x+1/2, -y+1/2, -z'
'x+1/2, -y+1/2, z-1/2'

loop_
_atom_site_type_symbol
_atom_site_label
_atom_site_fract_x
_atom_site_fract_y
_atom_site_fract_z
_atom_site_U_iso_or_equiv
_atom_site_adp_type
_atom_site_calc_flag
_atom_site_refinement_flags
_atom_site_occupancy
_atom_site_symmetry_multiplicity
K K1 0.0000 -0.01267(9) 0.7500 0.0468(2) Uani d S 1 2
K K2 0.0000 0.53676(9) 0.7500 0.0505(2) Uani d S 1 2
Cl Cl1 -0.25418(2) 0.31387(12) -0.31250(7) 0.0774(3) Uani d . 1 1
F F1 -0.08518(5) 0.13336(19) 0.59626(14) 0.0684(5) Uani d . 1 1
F F2 -0.14447(5) 0.2619(2) 0.51303(15) 0.0765(5) Uani d . 1 1
F F3 -0.08456(5) 0.3946(2) 0.58351(15) 0.0742(5) Uani d . 1 1
O O1 -0.06701(5) 0.22988(19) 0.11627(16) 0.0462(4) Uani d . 1 1
O O2 -0.04203(5) 0.2360(2) 0.39484(16) 0.0536(5) Uani d . 1 1
O O3 0.02269(7) 0.2670(2) 0.60726(18) 0.0554(5) Uani d . 1 1
H H1W 0.0018(10) 0.254(3) 0.548(3) 0.067 Uiso d . 1 1
H H2W 0.0446(10) 0.267(3) 0.561(3) 0.067 Uiso d . 1 1
C C1 -0.10053(8) 0.2594(3) 0.5178(2) 0.0463(6) Uani d . 1 1
C C2 -0.08424(7) 0.2490(3) 0.3853(2) 0.0390(6) Uani d . 1 1
C C3 -0.11551(7) 0.2554(3) 0.2741(2) 0.0433(6) Uani d . 1 1
H H3 -0.1455 0.2651 0.2848 0.052 Uiso calc R 1 1
C C4 -0.10548(7) 0.2484(3) 0.1436(2) 0.0388(6) Uani d . 1 1
C C5 -0.14351(7) 0.2644(3) 0.0318(2) 0.0387(6) Uani d . 1 1
C C6 -0.18115(7) 0.3592(3) 0.0416(2) 0.0479(6) Uani d . 1 1
H H6 -0.1838 0.4116 0.1207 0.058 Uiso calc R 1 1
C C7 -0.21485(7) 0.3765(3) -0.0651(2) 0.0532(7) Uani d . 1 1
H H7 -0.2397 0.4428 -0.0589 0.064 Uiso calc R 1 1
C C8 -0.21129(8) 0.2955(3) -0.1788(2) 0.0504(7) Uani d . 1 1
C C9 -0.17475(8) 0.1981(3) -0.1915(2) 0.0552(7) Uani d . 1 1
H H9 -0.1730 0.1419 -0.2696 0.066 Uiso calc R 1 1
C C10 -0.14087(7) 0.1860(3) -0.0857(2) 0.0481(6) Uani d . 1 1
H H10 -0.1156 0.1232 -0.0938 0.058 Uiso calc R 1 1

loop_
_atom_site_aniso_label
_atom_site_aniso_U_11
_atom_site_aniso_U_22
_atom_site_aniso_U_33
_atom_site_aniso_U_12
_atom_site_aniso_U_13
_atom_site_aniso_U_23
K1 0.0449(4) 0.0434(5) 0.0523(5) 0.000 0.0085(3) 0.000
K2 0.0554(5) 0.0446(5) 0.0519(5) 0.000 0.0097(4) 0.000
Cl1 0.0570(4) 0.1091(7) 0.0574(5) -0.0104(4) -0.0191(3) 0.0140(4)
F1 0.0833(10) 0.0700(11) 0.0512(9) 0.0116(8) 0.0084(8) 0.0191(8)
F2 0.0436(9) 0.1365(16) 0.0512(10) 0.0094(8) 0.0132(7) 0.0033(9)
F3 0.0891(11) 0.0680(11) 0.0655(10) 0.0008(8) 0.0123(8) -0.0252(9)
O1 0.0340(9) 0.0642(12) 0.0406(9) 0.0020(7) 0.0066(7) 0.0005(8)
O2 0.0340(9) 0.0819(13) 0.0434(10) 0.0043(7) 0.0013(7) -0.0037(9)
O3 0.0436(10) 0.0839(14) 0.0388(11) 0.0022(9) 0.0063(8) -0.0031(9)
C1 0.0429(14) 0.0520(16) 0.0430(15) 0.0037(11) 0.0034(11) -0.0001(13)
C2 0.0368(12) 0.0393(14) 0.0408(14) 0.0012(9) 0.0055(10) -0.0001(10)
C3 0.0309(12) 0.0586(16) 0.0402(15) 0.0010(10) 0.0050(10) 0.0022(12)
C4 0.0332(12) 0.0410(14) 0.0416(15) -0.0022(9) 0.0035(10) 0.0018(11)
C5 0.0335(12) 0.0437(14) 0.0385(14) -0.0046(9) 0.0047(10) 0.0012(11)
C6 0.0411(13) 0.0571(17) 0.0441(15) 0.0034(11) 0.0017(11) -0.0026(12)
C7 0.0395(13) 0.0629(18) 0.0543(17) 0.0059(11) -0.0018(12) 0.0059(14)
C8 0.0386(14) 0.0657(18) 0.0429(16) -0.0107(12) -0.0064(11) 0.0128(14)
C9 0.0522(15) 0.0742(19) 0.0384(15) -0.0107(13) 0.0044(12) -0.0042(13)
C10 0.0396(13) 0.0591(16) 0.0457(16) -0.0009(11) 0.0064(11) -0.0006(13)

loop_
_atom_type_symbol
_atom_type_description
_atom_type_scat_dispersion_real
_atom_type_scat_dispersion_imag
_atom_type_scat_source
C C 0.0033 0.0016 'International Tables Vol C Tables 4.2.6.8 and 6.1.1.4'
H H 0.0000 0.0000 'International Tables Vol C Tables 4.2.6.8 and 6.1.1.4'
F F 0.0171 0.0103 'International Tables Vol C Tables 4.2.6.8 and 6.1.1.4'
K K 0.2009 0.2494 'International Tables Vol C Tables 4.2.6.8 and 6.1.1.4'
O O 0.0106 0.0060 'International Tables Vol C Tables 4.2.6.8 and 6.1.1.4'
Cl Cl 0.1484 0.1585 'International Tables Vol C Tables 4.2.6.8 and 6.1.1.4'

loop_
_geom_angle_atom_site_label_1
_geom_angle_atom_site_label_2
_geom_angle_atom_site_label_3
_geom_angle_site_symmetry_1
_geom_angle_site_symmetry_3
_geom_angle
O2 K1 O2 5_556 6_556 98.61(7)
O2 K1 O3 5_556 2_556 164.81(6)
O2 K1 O3 6_556 2_556 94.28(5)
O2 K1 O3 5_556 . 94.29(5)
O2 K1 O3 6_556 . 164.80(5)
O3 K1 O3 2_556 . 74.25(8)
O2 K1 O1 5_556 5_556 60.71(5)
O2 K1 O1 6_556 5_556 71.98(5)
O3 K1 O1 2_556 5_556 116.65(5)
O3 K1 O1 . 5_556 121.86(5)
O2 K1 O1 5_556 6_556 71.98(5)
O2 K1 O1 6_556 6_556 60.71(5)
O3 K1 O1 2_556 6_556 121.86(5)
O3 K1 O1 . 6_556 116.65(5)
O1 K1 O1 5_556 6_556 104.48(7)
O2 K1 F1 5_556 2_556 96.41(4)
O2 K1 F1 6_556 2_556 113.20(4)
O3 K1 F1 2_556 2_556 70.97(5)
O3 K1 F1 . 2_556 73.02(5)
O1 K1 F1 5_556 2_556 60.63(4)
O1 K1 F1 6_556 2_556 164.83(5)
O2 K1 F1 5_556 . 113.19(4)
O2 K1 F1 6_556 . 96.41(4)
O3 K1 F1 2_556 . 73.02(5)
O3 K1 F1 . . 70.97(5)
O1 K1 F1 5_556 . 164.83(5)
O1 K1 F1 6_556 . 60.63(4)
F1 K1 F1 2_556 . 134.38(6)
O3 K2 O3 . 2_556 76.27(8)
O3 K2 O2 . 5_566 93.79(5)
O3 K2 O2 2_556 5_566 165.95(6)
O3 K2 O2 . 6_566 165.95(6)
O3 K2 O2 2_556 6_566 93.79(5)
O2 K2 O2 5_566 6_566 97.60(7)
O3 K2 O1 . 5_566 122.86(5)
O3 K2 O1 2_556 5_566 117.62(5)
O2 K2 O1 5_566 5_566 59.46(5)
O2 K2 O1 6_566 5_566 70.46(5)
O3 K2 O1 . 6_566 117.62(5)
O3 K2 O1 2_556 6_566 122.86(5)
O2 K2 O1 5_566 6_566 70.46(5)
O2 K2 O1 6_566 6_566 59.46(5)
O1 K2 O1 5_566 6_566 100.47(6)
O3 K2 F3 . 2_556 75.48(5)
O3 K2 F3 2_556 2_556 70.27(5)
O2 K2 F3 5_566 2_556 97.85(4)
O2 K2 F3 6_566 2_556 110.86(5)
O1 K2 F3 5_566 2_556 61.73(4)
O1 K2 F3 6_566 2_556 162.20(5)
O3 K2 F3 . . 70.26(5)
O3 K2 F3 2_556 . 75.48(5)
O2 K2 F3 5_566 . 110.86(4)
O2 K2 F3 6_566 . 97.85(4)
O1 K2 F3 5_566 . 162.20(5)
O1 K2 F3 6_566 . 61.73(4)
F3 K2 F3 2_556 . 136.07(7)
C1 F3 K2 . . 142.49(14)
C4 O1 K1 . 5_556 125.44(14)
C4 O1 K2 . 5_566 114.54(13)
K1 O1 K2 5_556 5_566 77.52(4)
C2 O2 K1 . 5_556 123.39(13)
C2 O2 K2 . 5_566 115.97(13)
K1 O2 K2 5_556 5_566 81.90(5)
K2 O3 K1 . . 104.74(6)
H1W O3 H2W . . 99(3)
F2 C1 F3 . . 106.9(2)
F2 C1 F1 . . 106.7(2)
F3 C1 F1 . . 104.6(2)
F2 C1 C2 . . 115.3(2)
F3 C1 C2 . . 111.0(2)
F1 C1 C2 . . 111.62(19)
O2 C2 C3 . . 128.8(2)
O2 C2 C1 . . 113.20(19)
C3 C2 C1 . . 118.0(2)
O2 C2 K2 . 5_566 45.21(11)
C3 C2 K2 . 5_566 95.70(15)
C1 C2 K2 . 5_566 132.56(14)
C2 C3 C4 . . 124.6(2)
C2 C3 H3 . . 117.7
C4 C3 H3 . . 117.7
O1 C4 C3 . . 124.0(2)
O1 C4 C5 . . 117.9(2)
C3 C4 C5 . . 118.12(19)
C10 C5 C6 . . 118.4(2)
C10 C5 C4 . . 119.5(2)
C6 C5 C4 . . 122.1(2)
C7 C6 C5 . . 120.7(2)
C7 C6 H6 . . 119.7
C5 C6 H6 . . 119.7
C8 C7 C6 . . 119.2(2)
C8 C7 H7 . . 120.4
C6 C7 H7 . . 120.4
C7 C8 C9 . . 121.8(2)
C7 C8 Cl1 . . 119.4(2)
C9 C8 Cl1 . . 118.9(2)
C8 C9 C10 . . 118.3(2)
C8 C9 H9 . . 120.8
C10 C9 H9 . . 120.8
C5 C10 C9 . . 121.6(2)
C5 C10 H10 . . 119.2
C9 C10 H10 . . 119.2

loop_
_geom_bond_atom_site_label_1
_geom_bond_atom_site_label_2
_geom_bond_site_symmetry_2
_geom_bond_distance
K1 O2 5_556 2.7648(17)
K1 O2 6_556 2.7648(17)
K1 O3 2_556 2.832(2)
K1 O3 . 2.832(2)
K1 O1 5_556 2.8640(15)
K1 O1 6_556 2.8641(15)
K1 F1 2_556 3.0415(15)
K1 F1 . 3.0415(15)
K2 O3 . 2.7686(19)
K2 O3 2_556 2.7686(19)
K2 O2 5_566 2.7859(17)
K2 O2 6_566 2.7860(17)
K2 O1 5_566 2.9457(16)
K2 O1 6_566 2.9457(16)
K2 F3 2_556 3.0692(16)
K2 F3 . 3.0692(16)
Cl1 C8 . 1.744(2)
F1 C1 . 1.336(3)
F2 C1 . 1.319(3)
F3 C1 . 1.334(3)
O1 C4 . 1.244(3)
O2 C2 . 1.266(3)
O3 H1W . 0.82(3)
O3 H2W . 0.87(3)
C1 C2 . 1.518(4)
C2 C3 . 1.367(3)
C3 C4 . 1.419(3)
C3 H3 . 0.9300
C4 C5 . 1.500(3)
C5 C10 . 1.376(3)
C5 C6 . 1.385(3)
C6 C7 . 1.384(3)
C6 H6 . 0.9300
C7 C8 . 1.357(3)
C7 H7 . 0.9300
C8 C9 . 1.376(4)
C9 C10 . 1.378(3)
C9 H9 . 0.9300
C10 H10 . 0.9300

loop_
_geom_hbond_atom_site_label_D
_geom_hbond_atom_site_label_H
_geom_hbond_atom_site_label_A
_geom_hbond_site_symmetry_A
_geom_hbond_distance_DH
_geom_hbond_distance_HA
_geom_hbond_distance_DA
_geom_hbond_angle_DHA
O3 H1W O2 . 0.82(3) 1.90(3) 2.709(2) 173(3)
O3 H2W O1 2 0.87(3) 2.06(3) 2.843(3) 150(2)

loop_
_geom_torsion_atom_site_label_1
_geom_torsion_atom_site_label_2
_geom_torsion_atom_site_label_3
_geom_torsion_atom_site_label_4
_geom_torsion_site_symmetry_1
_geom_torsion_site_symmetry_4
_geom_torsion
O2 K1 K2 O3 5_556 . 13.40(8)
O2 K1 K2 O3 6_556 . -166.60(8)
O3 K1 K2 O3 2_556 . 180.0
O1 K1 K2 O3 5_556 . 94.77(8)
O1 K1 K2 O3 6_556 . -85.23(8)
F1 K1 K2 O3 2_556 . 91.76(7)
F1 K1 K2 O3 . . -88.24(7)
O2 K1 K2 O3 5_556 2_556 -166.60(8)
O2 K1 K2 O3 6_556 2_556 13.40(8)
O3 K1 K2 O3 . 2_556 179.9980(10)
O1 K1 K2 O3 5_556 2_556 -85.23(8)
O1 K1 K2 O3 6_556 2_556 94.77(8)
F1 K1 K2 O3 2_556 2_556 -88.25(7)
F1 K1 K2 O3 . 2_556 91.75(7)
O2 K1 K2 O2 5_556 5_566 0.0
O2 K1 K2 O2 6_556 5_566 180.0
O3 K1 K2 O2 2_556 5_566 166.60(8)
O3 K1 K2 O2 . 5_566 -13.40(8)
O1 K1 K2 O2 5_556 5_566 81.37(6)
O1 K1 K2 O2 6_556 5_566 -98.63(6)
F1 K1 K2 O2 2_556 5_566 78.35(5)
F1 K1 K2 O2 . 5_566 -101.65(5)
O2 K1 K2 O2 5_556 6_566 180.0
O2 K1 K2 O2 6_556 6_566 0.0
O3 K1 K2 O2 2_556 6_566 -13.40(8)
O3 K1 K2 O2 . 6_566 166.60(8)
O1 K1 K2 O2 5_556 6_566 -98.63(6)
O1 K1 K2 O2 6_556 6_566 81.36(6)
F1 K1 K2 O2 2_556 6_566 -101.65(5)
F1 K1 K2 O2 . 6_566 78.35(5)
O2 K1 K2 O1 5_556 5_566 -81.37(6)
O2 K1 K2 O1 6_556 5_566 98.63(6)
O3 K1 K2 O1 2_556 5_566 85.23(8)
O3 K1 K2 O1 . 5_566 -94.77(8)
O1 K1 K2 O1 5_556 5_566 0.0
O1 K1 K2 O1 6_556 5_566 179.9990(10)
F1 K1 K2 O1 2_556 5_566 -3.01(5)
F1 K1 K2 O1 . 5_566 176.99(5)
O2 K1 K2 O1 5_556 6_566 98.63(6)
O2 K1 K2 O1 6_556 6_566 -81.36(6)
O3 K1 K2 O1 2_556 6_566 -94.77(8)
O3 K1 K2 O1 . 6_566 85.23(8)
O1 K1 K2 O1 5_556 6_566 180.0
O1 K1 K2 O1 6_556 6_566 0.0
F1 K1 K2 O1 2_556 6_566 176.99(5)
F1 K1 K2 O1 . 6_566 -3.01(5)
O2 K1 K2 F3 5_556 2_556 -80.95(5)
O2 K1 K2 F3 6_556 2_556 99.05(5)
O3 K1 K2 F3 2_556 2_556 85.65(7)
O3 K1 K2 F3 . 2_556 -94.36(7)
O1 K1 K2 F3 5_556 2_556 0.41(5)
O1 K1 K2 F3 6_556 2_556 -179.59(5)
F1 K1 K2 F3 2_556 2_556 -2.60(4)
F1 K1 K2 F3 . 2_556 177.40(4)
O2 K1 K2 F3 5_556 . 99.05(5)
O2 K1 K2 F3 6_556 . -80.95(5)
O3 K1 K2 F3 2_556 . -94.35(7)
O3 K1 K2 F3 . . 85.64(7)
O1 K1 K2 F3 5_556 . -179.59(5)
O1 K1 K2 F3 6_556 . 0.41(5)
F1 K1 K2 F3 2_556 . 177.40(4)
F1 K1 K2 F3 . . -2.60(4)
O2 K1 K2 C2 5_556 5_566 -18.02(6)
O2 K1 K2 C2 6_556 5_566 161.98(6)
O3 K1 K2 C2 2_556 5_566 148.58(8)
O3 K1 K2 C2 . 5_566 -31.42(8)
O1 K1 K2 C2 5_556 5_566 63.35(6)
O1 K1 K2 C2 6_556 5_566 -116.65(6)
F1 K1 K2 C2 2_556 5_566 60.33(5)
F1 K1 K2 C2 . 5_566 -119.67(5)
O2 K1 K2 C2 5_556 6_566 161.98(6)
O2 K1 K2 C2 6_556 6_566 -18.02(6)
O3 K1 K2 C2 2_556 6_566 -31.42(8)
O3 K1 K2 C2 . 6_566 148.58(8)
O1 K1 K2 C2 5_556 6_566 -116.65(6)
O1 K1 K2 C2 6_556 6_566 63.35(6)
F1 K1 K2 C2 2_556 6_566 -119.67(5)
F1 K1 K2 C2 . 6_566 60.33(5)
O2 K1 F1 C1 5_556 . -90.4(2)
O2 K1 F1 C1 6_556 . 167.4(2)
O3 K1 F1 C1 2_556 . 74.8(2)
O3 K1 F1 C1 . . -3.9(2)
O1 K1 F1 C1 5_556 . -153.4(2)
O1 K1 F1 C1 6_556 . -141.6(2)
F1 K1 F1 C1 2_556 . 35.7(2)
K2 K1 F1 C1 1_545 . -144.3(2)
K2 K1 F1 C1 . . 35.7(2)
O3 K2 F3 C1 . . 18.3(2)
O3 K2 F3 C1 2_556 . -62.1(2)
O2 K2 F3 C1 5_566 . 104.8(2)
O2 K2 F3 C1 6_566 . -154.0(2)
O1 K2 F3 C1 5_566 . 158.5(2)
O1 K2 F3 C1 6_566 . 157.1(3)
F3 K2 F3 C1 2_556 . -22.6(2)
C2 K2 F3 C1 5_566 . 89.0(2)
C2 K2 F3 C1 6_566 . -150.4(2)
K1 K2 F3 C1 1_565 . 157.4(2)
K1 K2 F3 C1 . . -22.6(2)
O3 K2 O3 K1 2_556 . 0.0
O2 K2 O3 K1 5_566 . 169.93(6)
O2 K2 O3 K1 6_566 . -45.9(2)
O1 K2 O3 K1 5_566 . 114.23(6)
O1 K2 O3 K1 6_566 . -120.17(5)
F3 K2 O3 K1 2_556 . 72.79(6)
F3 K2 O3 K1 . . -79.25(6)
C2 K2 O3 K1 5_566 . 152.89(7)
C2 K2 O3 K1 6_566 . -58.15(12)
K1 K2 O3 K1 1_565 . 180.0
O2 K1 O3 K2 5_556 . -169.85(6)
O2 K1 O3 K2 6_556 . 42.1(2)
O3 K1 O3 K2 2_556 . 0.0
O1 K1 O3 K2 5_556 . -111.93(6)
O1 K1 O3 K2 6_556 . 118.17(6)
F1 K1 O3 K2 2_556 . -74.44(6)
F1 K1 O3 K2 . . 77.08(6)
K2 K1 O3 K2 1_545 . 180.0
K2 F3 C1 F2 . . 155.52(15)
K2 F3 C1 F1 . . 42.6(3)
K2 F3 C1 C2 . . -78.0(3)
K1 F1 C1 F2 . . -165.34(14)
K1 F1 C1 F3 . . -52.3(3)
K1 F1 C1 C2 . . 67.8(3)
K1 O2 C2 C3 5_556 . -45.8(3)
K2 O2 C2 C3 5_566 . 51.9(3)
K1 O2 C2 C1 5_556 . 134.65(16)
K2 O2 C2 C1 5_566 . -127.69(16)
K1 O2 C2 K2 5_556 5_566 -97.66(15)
F2 C1 C2 O2 . . -175.63(19)
F3 C1 C2 O2 . . 62.7(3)
F1 C1 C2 O2 . . -53.6(3)
F2 C1 C2 C3 . . 4.7(3)
F3 C1 C2 C3 . . -116.9(2)
F1 C1 C2 C3 . . 126.8(2)
F2 C1 C2 K2 . 5_566 134.69(17)
F3 C1 C2 K2 . 5_566 13.0(3)
F1 C1 C2 K2 . 5_566 -103.3(2)
O2 C2 C3 C4 . . -0.1(4)
C1 C2 C3 C4 . . 179.5(2)
K2 C2 C3 C4 5_566 . 34.1(2)
K1 O1 C4 C3 5_556 . 40.2(3)
K2 O1 C4 C3 5_566 . -51.7(2)
K1 O1 C4 C5 5_556 . -139.83(15)
K2 O1 C4 C5 5_566 . 128.26(16)
C2 C3 C4 O1 . . 2.5(4)
C2 C3 C4 C5 . . -177.4(2)
O1 C4 C5 C10 . . 30.2(3)
C3 C4 C5 C10 . . -149.8(2)
O1 C4 C5 C6 . . -148.3(2)
C3 C4 C5 C6 . . 31.6(3)
C10 C5 C6 C7 . . -1.1(3)
C4 C5 C6 C7 . . 177.5(2)
C5 C6 C7 C8 . . 1.9(4)
C6 C7 C8 C9 . . -0.8(4)
C6 C7 C8 Cl1 . . 178.80(19)
C7 C8 C9 C10 . . -1.1(4)
Cl1 C8 C9 C10 . . 179.34(18)
C6 C5 C10 C9 . . -0.8(4)
C4 C5 C10 C9 . . -179.5(2)
C8 C9 C10 C5 . . 1.9(4)
